data_7121699
loop_
_publ_author_name
'Dong, Xuehua'
'Huang, Ling'
'Liu, Qingyu'
'Zeng, Hongmei'
'Lin, Zhien'
'Xu, Dingguo'
'Zou, Guohong'

_publ_section_title
;
 Perfect balance harmony in Ba<sub>2</sub>NO<sub>3</sub>(OH)<sub>3</sub>:
 a beryllium-free nitrate as a UV nonlinear optical material.
;
_journal_issue 45
_journal_name_full 'Chemical communications (Cambridge, England)'
_journal_page_first 5792
_journal_page_last 5795
_journal_paper_doi 10.1039/c8cc03007c
_journal_volume 54
_journal_year 2018
_chemical_formula_sum 'Ba2 H3 N O6'
_chemical_formula_weight 387.71
_space_group_IT_number 189
_space_group_name_Hall 'P -6 -2'
_space_group_name_H-M_alt 'P -6 2 m'
_symmetry_cell_setting hexagonal
_symmetry_space_group_name_Hall 'P -6 -2'
_symmetry_space_group_name_H-M 'P -6 2 m'
_atom_sites_solution_hydrogens geom
_atom_sites_solution_primary direct
_atom_sites_solution_secondary difmap
_audit_creation_method SHELXL-97
_audit_update_record
;
2018-04-09 deposited with the CCDC.
2018-05-21 downloaded from the CCDC.
;
_cell_angle_alpha 90.00
_cell_angle_beta 90.00
_cell_angle_gamma 120.00
_cell_formula_units_Z 1
_cell_length_a 6.9069(3)
_cell_length_b 6.9069(3)
_cell_length_c 3.8028(4)
_cell_measurement_reflns_used 1252
_cell_measurement_temperature 150(2)
_cell_measurement_theta_max 26.29
_cell_measurement_theta_min 3.41
_cell_volume 157.109(19)
_computing_cell_refinement 'Bruker SMART'
_computing_data_collection 'Bruker SMART'
_computing_data_reduction 'Bruker SAINT'
_computing_molecular_graphics 'Bruker SHELXTL'
_computing_publication_material 'Bruker SHELXTL'
_computing_structure_refinement 'Bruker SHELXTL'
_computing_structure_solution 'Bruker SHELXTL'
_diffrn_ambient_temperature 150(2)
_diffrn_measured_fraction_theta_full 0.966
_diffrn_measured_fraction_theta_max 0.966
_diffrn_measurement_device_type 'CCD area detector'
_diffrn_measurement_method 'phi and omega scans'
_diffrn_radiation_monochromator graphite
_diffrn_radiation_source 'fine-focus sealed tube'
_diffrn_radiation_type MoK\a
_diffrn_radiation_wavelength 0.71073
_diffrn_reflns_av_R_equivalents 0.0212
_diffrn_reflns_av_sigmaI/netI 0.0148
_diffrn_reflns_limit_h_max 8
_diffrn_reflns_limit_h_min -8
_diffrn_reflns_limit_k_max 8
_diffrn_reflns_limit_k_min -8
_diffrn_reflns_limit_l_max 4
_diffrn_reflns_limit_l_min -4
_diffrn_reflns_number 1238
_diffrn_reflns_theta_full 26.29
_diffrn_reflns_theta_max 26.29
_diffrn_reflns_theta_min 3.41
_exptl_absorpt_coefficient_mu 12.422
_exptl_absorpt_correction_T_max 0.537
_exptl_absorpt_correction_T_min 0.178
_exptl_absorpt_correction_type multi-scan
_exptl_crystal_colour White
_exptl_crystal_density_diffrn 4.098
_exptl_crystal_density_method 'not measured'
_exptl_crystal_description Prism
_exptl_crystal_F_000 170
_exptl_crystal_size_max 0.1500
_exptl_crystal_size_mid 0.1500
_exptl_crystal_size_min 0.0500
_refine_diff_density_max 0.134
_refine_diff_density_min -0.353
_refine_diff_density_rms 0.048
_refine_ls_abs_structure_details 'Flack H D (1983), Acta Cryst. A39, 876-881'
_refine_ls_abs_structure_Flack -0.03(4)
_refine_ls_extinction_coef 0.124(5)
_refine_ls_extinction_expression Fc^*^=kFc[1+0.001xFc^2^\l^3^/sin(2\q)]^-1/4^
_refine_ls_extinction_method SHELXL
_refine_ls_goodness_of_fit_ref 0.968
_refine_ls_hydrogen_treatment mixed
_refine_ls_matrix_type full
_refine_ls_number_parameters 15
_refine_ls_number_reflns 138
_refine_ls_number_restraints 13
_refine_ls_restrained_S_all 0.973
_refine_ls_R_factor_all 0.0054
_refine_ls_R_factor_gt 0.0054
_refine_ls_shift/su_max 0.001
_refine_ls_shift/su_mean 0.000
_refine_ls_structure_factor_coef Fsqd
_refine_ls_weighting_details 'calc w=1/[\s^2^(Fo^2^)+(0.0000P)^2^+0.0500P] where P=(Fo^2^+2Fc^2^)/3'
_refine_ls_weighting_scheme calc
_refine_ls_wR_factor_gt 0.0129
_refine_ls_wR_factor_ref 0.0129
_reflns_number_gt 138
_reflns_number_total 138
_reflns_threshold_expression >2sigma(I)
_cod_data_source_file c8cc03007c2.cif
_cod_data_source_block x
_cod_depositor_comments 'Adding full bibliography for 7121699.cif.'
_cod_original_sg_symbol_H-M P-62m
_cod_original_formula_sum 'H3 N1 O6 Ba2'
_cod_database_code 7121699
_publcif_funding_html
;
;

loop_
_symmetry_equiv_pos_as_xyz
'x, y, z'
'-y, x-y, z'
'-x+y, -x, z'
'x, y, -z'
'-y, x-y, -z'
'-x+y, -x, -z'
'y, x, -z'
'x-y, -y, -z'
'-x, -x+y, -z'
'y, x, z'
'x-y, -y, z'
'-x, -x+y, z'

loop_
_atom_site_label
_atom_site_type_symbol
_atom_site_fract_x
_atom_site_fract_y
_atom_site_fract_z
_atom_site_U_iso_or_equiv
_atom_site_adp_type
_atom_site_occupancy
_atom_site_symmetry_multiplicity
_atom_site_calc_flag
_atom_site_refinement_flags
Ba1 Ba 0.3333 0.6667 0.0000 0.00369(10) Uani 1 6 d S
O1 O 0.1796(4) 0.1796(4) 0.0000 0.0186(6) Uani 1 4 d SU
N1 N 0.0000 0.0000 0.0000 0.0006(7) Uani 1 12 d SU
O2 O 0.4486(3) 1.0000 -0.5000 0.0064(5) Uani 1 4 d SD
H1 H 0.331(3) 1.0000 -0.5000 0.010 Uiso 1 4 d SD

loop_
_atom_site_aniso_label
_atom_site_aniso_U_11
_atom_site_aniso_U_22
_atom_site_aniso_U_33
_atom_site_aniso_U_23
_atom_site_aniso_U_13
_atom_site_aniso_U_12
Ba1 0.00397(11) 0.00397(11) 0.00313(12) 0.000 0.000 0.00199(5)
O1 0.0067(8) 0.0067(8) 0.0396(16) 0.000 0.000 0.0012(11)
N1 0.0004(8) 0.0004(8) 0.0011(11) 0.000 0.000 0.0002(4)
O2 0.0047(10) 0.0084(10) 0.0073(10) 0.000 0.000 0.0042(5)

loop_
_atom_type_symbol
_atom_type_description
_atom_type_scat_dispersion_real
_atom_type_scat_dispersion_imag
_atom_type_scat_source
H H 0.0000 0.0000 'International Tables Vol C Tables 4.2.6.8 and 6.1.1.4'
N N 0.0061 0.0033 'International Tables Vol C Tables 4.2.6.8 and 6.1.1.4'
O O 0.0106 0.0060 'International Tables Vol C Tables 4.2.6.8 and 6.1.1.4'
Ba Ba -0.3244 2.2819 'International Tables Vol C Tables 4.2.6.8 and 6.1.1.4'

loop_
_geom_angle_atom_site_label_1
_geom_angle_atom_site_label_2
_geom_angle_atom_site_label_3
_geom_angle
_geom_angle_site_symmetry_1
_geom_angle_site_symmetry_3
O2 Ba1 O2 137.244(4) 1_556 2_665
O2 Ba1 O2 86.388(12) 1_556 .
O2 Ba1 O2 78.302(9) 2_665 .
O2 Ba1 O2 78.302(9) 1_556 2_666
O2 Ba1 O2 86.388(12) 2_665 2_666
O2 Ba1 O2 137.244(4) . 2_666
O2 Ba1 O2 78.302(9) 1_556 3_566
O2 Ba1 O2 137.244(4) 2_665 3_566
O2 Ba1 O2 137.244(5) . 3_566
O2 Ba1 O2 78.302(9) 2_666 3_566
O2 Ba1 O2 137.244(5) 1_556 3_565
O2 Ba1 O2 78.302(9) 2_665 3_565
O2 Ba1 O2 78.302(9) . 3_565
O2 Ba1 O2 137.244(4) 2_666 3_565
O2 Ba1 O2 86.388(12) 3_566 3_565
O2 Ba1 O1 69.93(5) 1_556 3_565
O2 Ba1 O1 67.32(4) 2_665 3_565
O2 Ba1 O1 69.93(5) . 3_565
O2 Ba1 O1 67.32(4) 2_666 3_565
O2 Ba1 O1 136.771(8) 3_566 3_565
O2 Ba1 O1 136.771(8) 3_565 3_565
O2 Ba1 O1 67.32(4) 1_556 2_665
O2 Ba1 O1 136.771(8) 2_665 2_665
O2 Ba1 O1 67.32(4) . 2_665
O2 Ba1 O1 136.771(8) 2_666 2_665
O2 Ba1 O1 69.93(5) 3_566 2_665
O2 Ba1 O1 69.93(5) 3_565 2_665
O1 Ba1 O1 120.0 3_565 2_665
O2 Ba1 O1 136.771(8) 1_556 .
O2 Ba1 O1 69.93(5) 2_665 .
O2 Ba1 O1 136.771(8) . .
O2 Ba1 O1 69.93(5) 2_666 .
O2 Ba1 O1 67.32(4) 3_566 .
O2 Ba1 O1 67.32(4) 3_565 .
O1 Ba1 O1 120.0 3_565 .
O1 Ba1 O1 120.0 2_665 .
O2 Ba1 Ba1 46.806(6) 1_556 1_556
O2 Ba1 Ba1 133.194(6) 2_665 1_556
O2 Ba1 Ba1 133.194(6) . 1_556
O2 Ba1 Ba1 46.806(6) 2_666 1_556
O2 Ba1 Ba1 46.806(6) 3_566 1_556
O2 Ba1 Ba1 133.194(6) 3_565 1_556
O1 Ba1 Ba1 90.0 3_565 1_556
O1 Ba1 Ba1 90.0 2_665 1_556
O1 Ba1 Ba1 90.0 . 1_556
O2 Ba1 Ba1 133.194(6) 1_556 1_554
O2 Ba1 Ba1 46.806(6) 2_665 1_554
O2 Ba1 Ba1 46.806(6) . 1_554
O2 Ba1 Ba1 133.194(6) 2_666 1_554
O2 Ba1 Ba1 133.194(6) 3_566 1_554
O2 Ba1 Ba1 46.806(6) 3_565 1_554
O1 Ba1 Ba1 90.0 3_565 1_554
O1 Ba1 Ba1 90.0 2_665 1_554
O1 Ba1 Ba1 90.0 . 1_554
Ba1 Ba1 Ba1 180.0 1_556 1_554
O2 Ba1 Ba1 104.37(4) 1_556 7_455
O2 Ba1 Ba1 44.131(6) 2_665 7_455
O2 Ba1 Ba1 104.37(4) . 7_455
O2 Ba1 Ba1 44.131(6) 2_666 7_455
O2 Ba1 Ba1 118.01(4) 3_566 7_455
O2 Ba1 Ba1 118.01(4) 3_565 7_455
O1 Ba1 Ba1 47.98(3) 3_565 7_455
O1 Ba1 Ba1 167.98(3) 2_665 7_455
O1 Ba1 Ba1 72.02(3) . 7_455
Ba1 Ba1 Ba1 90.0 1_556 7_455
Ba1 Ba1 Ba1 90.0 1_554 7_455
N1 O1 Ba1 137.98(3) . 7
N1 O1 Ba1 137.98(3) . .
Ba1 O1 Ba1 84.04(6) 7 .
O1 N1 O1 120.0 . 2
O1 N1 O1 120.0 . 3
O1 N1 O1 120.0 2 3
Ba1 O2 Ba1 165.32(8) 1_554 7_565
Ba1 O2 Ba1 86.388(12) 1_554 .
Ba1 O2 Ba1 91.738(12) 7_565 .
Ba1 O2 Ba1 91.738(12) 1_554 7_564
Ba1 O2 Ba1 86.388(12) 7_565 7_564
Ba1 O2 Ba1 165.32(8) . 7_564

loop_
_geom_bond_atom_site_label_1
_geom_bond_atom_site_label_2
_geom_bond_distance
_geom_bond_site_symmetry_2
Ba1 O2 2.7779(3) 1_556
Ba1 O2 2.7779(3) 2_665
Ba1 O2 2.7779(3) .
Ba1 O2 2.7779(3) 2_666
Ba1 O2 2.7779(3) 3_566
Ba1 O2 2.7779(3) 3_565
Ba1 O1 2.9785(19) 3_565
Ba1 O1 2.9785(19) 2_665
Ba1 O1 2.9785(19) .
Ba1 Ba1 3.8028(4) 1_556
Ba1 Ba1 3.8028(4) 1_554
Ba1 Ba1 3.98770(17) 7_455
O1 N1 1.241(2) .
O1 Ba1 2.9785(18) 7
N1 O1 1.241(2) 2
N1 O1 1.241(2) 3
O2 Ba1 2.7779(3) 1_554
O2 Ba1 2.7779(3) 7_565
O2 Ba1 2.7779(3) 7_564
